data_4503197
loop_
_publ_author_name
'Guo, Ya-Qin'
'Yang, Bing-Ping'
'Song, Jun-Ling'
'Mao, Jiang-Gao'

_publ_section_title
;
 Zinc(II) Phosphonate Cage Compounds Derived from Zn6(Zn)L6Centered
 Octahedral Cores
;
_journal_issue 2
_journal_name_full 'Crystal Growth &amp; Design'
_journal_page_first 600
_journal_paper_doi 10.1021/cg700735m
_journal_volume 8
_journal_year 2008
_chemical_formula_sum 'C42 H110 N6 O52 P6 Zn9'
_chemical_formula_weight 2305.51
_chemical_name_systematic
; 
 ? 
;
_space_group_IT_number 14
_symmetry_cell_setting monoclinic
_symmetry_space_group_name_Hall '-P 2yn'
_symmetry_space_group_name_H-M 'P 1 21/n 1'
_atom_sites_solution_hydrogens geom
_atom_sites_solution_primary direct
_atom_sites_solution_secondary difmap
_audit_creation_method SHELXL-97
_cell_angle_alpha 90.00
_cell_angle_beta 92.8340(10)
_cell_angle_gamma 90.00
_cell_formula_units_Z 2
_cell_length_a 15.4907(2)
_cell_length_b 13.5514(2)
_cell_length_c 19.6047(2)
_cell_measurement_temperature 293(2)
_cell_volume 4110.40(9)
_computing_structure_refinement 'SHELXL-97 (Sheldrick, 1997)'
_computing_structure_solution 'SHELXS-97 (Sheldrick, 1990)'
_diffrn_ambient_temperature 293(2)
_diffrn_measured_fraction_theta_full 0.995
_diffrn_measured_fraction_theta_max 0.995
_diffrn_measurement_device_type 'Siemens Smart CCD'
_diffrn_measurement_method 'narrow frame method'
_diffrn_radiation_monochromator graphite
_diffrn_radiation_source 'fine-focus sealed tube'
_diffrn_radiation_type MoK\a
_diffrn_radiation_wavelength 0.71073
_diffrn_reflns_av_R_equivalents 0.0342
_diffrn_reflns_av_sigmaI/netI 0.0317
_diffrn_reflns_limit_h_max 12
_diffrn_reflns_limit_h_min -18
_diffrn_reflns_limit_k_max 12
_diffrn_reflns_limit_k_min -16
_diffrn_reflns_limit_l_max 23
_diffrn_reflns_limit_l_min -23
_diffrn_reflns_number 22187
_diffrn_reflns_theta_full 25.76
_diffrn_reflns_theta_max 25.76
_diffrn_reflns_theta_min 1.72
_diffrn_standards_decay_% <1.0%
_exptl_absorpt_coefficient_mu 2.801
_exptl_absorpt_correction_T_max 0.933
_exptl_absorpt_correction_T_min 0.691
_exptl_absorpt_correction_type psi-scan
_exptl_crystal_colour colorless
_exptl_crystal_density_diffrn 1.863
_exptl_crystal_density_method 'not measured'
_exptl_crystal_description brick
_exptl_crystal_F_000 2360
_exptl_crystal_size_max 0.28
_exptl_crystal_size_mid 0.24
_exptl_crystal_size_min 0.14
_refine_diff_density_max 1.117
_refine_diff_density_min -1.403
_refine_diff_density_rms 0.104
_refine_ls_extinction_method none
_refine_ls_goodness_of_fit_ref 1.084
_refine_ls_hydrogen_treatment mixed
_refine_ls_matrix_type full
_refine_ls_number_parameters 520
_refine_ls_number_reflns 7823
_refine_ls_number_restraints 0
_refine_ls_restrained_S_all 1.084
_refine_ls_R_factor_all 0.0600
_refine_ls_R_factor_gt 0.0445
_refine_ls_shift/su_max 0.001
_refine_ls_shift/su_mean 0.000
_refine_ls_structure_factor_coef Fsqd
_refine_ls_weighting_details 'calc w=1/[\s^2^(Fo^2^)+(0.0340P)^2^+18.8152P] where P=(Fo^2^+2Fc^2^)/3'
_refine_ls_weighting_scheme calc
_refine_ls_wR_factor_gt 0.1013
_refine_ls_wR_factor_ref 0.1119
_reflns_number_gt 6427
_reflns_number_total 7823
_reflns_threshold_expression >2sigma(I)
_cod_data_source_file cg700735m-file002.cif
_cod_data_source_block compound_2
_cod_original_sg_symbol_H-M P2(1)/n
_cod_database_code 4503197

loop_
_symmetry_equiv_pos_as_xyz
'x, y, z'
'-x+1/2, y+1/2, -z+1/2'
'-x, -y, -z'
'x-1/2, -y-1/2, z-1/2'

loop_
_atom_site_label
_atom_site_type_symbol
_atom_site_fract_x
_atom_site_fract_y
_atom_site_fract_z
_atom_site_U_iso_or_equiv
_atom_site_adp_type
_atom_site_occupancy
_atom_site_symmetry_multiplicity
_atom_site_calc_flag
_atom_site_refinement_flags
Zn1 Zn 0.72804(3) 0.51850(4) 0.46569(3) 0.02570(13) Uani 1 1 d .
Zn2 Zn 0.61195(3) 0.48961(4) 0.66873(3) 0.02682(14) Uani 1 1 d .
Zn3 Zn 0.5000 0.5000 0.5000 0.02184(16) Uani 1 2 d S
Zn4 Zn 0.44886(3) 0.73290(4) 0.57774(3) 0.02680(14) Uani 1 1 d .
Zn5 Zn 0.45832(4) 0.02113(6) 0.30124(3) 0.0521(2) Uani 1 1 d .
P1 P 0.65424(7) 0.34668(9) 0.54938(6) 0.0239(2) Uani 1 1 d .
P2 P 0.58522(7) 0.46655(10) 0.35283(6) 0.0247(3) Uani 1 1 d .
P3 P 0.63990(7) 0.65873(9) 0.56660(6) 0.0244(3) Uani 1 1 d .
N1 N 0.6541(2) 0.1825(3) 0.46993(19) 0.0260(8) Uani 1 1 d .
N2 N 0.4671(2) 0.4917(3) 0.24699(18) 0.0233(8) Uani 1 1 d .
N3 N 0.7982(2) 0.6346(3) 0.51500(19) 0.0252(8) Uani 1 1 d .
C1 C 0.7065(4) 0.0062(4) 0.4770(3) 0.0456(14) Uani 1 1 d .
H1A H 0.7269 0.0107 0.5245 0.055 Uiso 1 1 calc R
H1B H 0.6870 -0.0609 0.4687 0.055 Uiso 1 1 calc R
C2 C 0.5791(3) 0.0608(4) 0.3969(3) 0.0391(12) Uani 1 1 d .
C3 C 0.6298(3) 0.0768(4) 0.4646(3) 0.0344(11) Uani 1 1 d .
H3A H 0.5898 0.0640 0.5008 0.041 Uiso 1 1 calc R
C4 C 0.7304(3) 0.2024(4) 0.4269(3) 0.0338(11) Uani 1 1 d .
H4A H 0.7489 0.2700 0.4346 0.041 Uiso 1 1 calc R
H4B H 0.7114 0.1964 0.3792 0.041 Uiso 1 1 calc R
C5 C 0.6713(3) 0.2148(4) 0.5418(2) 0.0293(10) Uani 1 1 d .
H5A H 0.7304 0.1988 0.5564 0.035 Uiso 1 1 calc R
H5B H 0.6330 0.1800 0.5713 0.035 Uiso 1 1 calc R
C6 C 0.7806(4) 0.0282(5) 0.4323(4) 0.0562(17) Uani 1 1 d .
H6A H 0.7632 0.0150 0.3849 0.067 Uiso 1 1 calc R
H6B H 0.8292 -0.0142 0.4450 0.067 Uiso 1 1 calc R
C7 C 0.8073(4) 0.1355(5) 0.4402(3) 0.0486(15) Uani 1 1 d .
H7A H 0.8317 0.1465 0.4861 0.058 Uiso 1 1 calc R
H7B H 0.8514 0.1507 0.4084 0.058 Uiso 1 1 calc R
C11 C 0.4329(3) 0.5608(4) 0.1931(3) 0.0353(11) Uani 1 1 d .
H11A H 0.4510 0.6274 0.2070 0.042 Uiso 1 1 calc R
C12 C 0.4679(4) 0.5422(5) 0.1230(3) 0.0440(14) Uani 1 1 d .
H12A H 0.4386 0.5852 0.0898 0.053 Uiso 1 1 calc R
H12B H 0.5290 0.5581 0.1243 0.053 Uiso 1 1 calc R
C13 C 0.4937(4) 0.3663(5) 0.1549(3) 0.0474(14) Uani 1 1 d .
H13A H 0.4814 0.2987 0.1414 0.057 Uiso 1 1 calc R
H13B H 0.5559 0.3746 0.1591 0.057 Uiso 1 1 calc R
C14 C 0.4551(3) 0.3874(4) 0.2230(3) 0.0354(11) Uani 1 1 d .
H14A H 0.3937 0.3728 0.2193 0.042 Uiso 1 1 calc R
H14B H 0.4813 0.3434 0.2572 0.042 Uiso 1 1 calc R
C15 C 0.3332(3) 0.5583(4) 0.1928(3) 0.0352(12) Uani 1 1 d .
C16 C 0.5592(3) 0.5117(4) 0.2671(2) 0.0289(10) Uani 1 1 d .
H16A H 0.5699 0.5822 0.2653 0.035 Uiso 1 1 calc R
H16B H 0.5960 0.4796 0.2352 0.035 Uiso 1 1 calc R
C17 C 0.4554(4) 0.4367(5) 0.1011(3) 0.0519(16) Uani 1 1 d .
H17A H 0.4830 0.4260 0.0583 0.062 Uiso 1 1 calc R
H17B H 0.3942 0.4233 0.0935 0.062 Uiso 1 1 calc R
C21 C 0.9782(3) 0.6931(5) 0.5549(3) 0.0475(14) Uani 1 1 d .
H21A H 1.0110 0.6367 0.5402 0.057 Uiso 1 1 calc R
H21B H 1.0185 0.7411 0.5748 0.057 Uiso 1 1 calc R
C22 C 0.9284(3) 0.7386(4) 0.4937(3) 0.0420(13) Uani 1 1 d .
H22A H 0.9015 0.7996 0.5076 0.050 Uiso 1 1 calc R
H22B H 0.9683 0.7544 0.4587 0.050 Uiso 1 1 calc R
C23 C 0.9157(3) 0.6607(5) 0.6079(3) 0.0441(14) Uani 1 1 d .
H23A H 0.8873 0.7180 0.6262 0.053 Uiso 1 1 calc R
H23B H 0.9471 0.6275 0.6453 0.053 Uiso 1 1 calc R
C24 C 0.8592(3) 0.6691(4) 0.4643(2) 0.0317(11) Uani 1 1 d .
H24A H 0.8250 0.7069 0.4300 0.038 Uiso 1 1 calc R
C25 C 0.8484(3) 0.5911(4) 0.5754(2) 0.0329(11) Uani 1 1 d .
H25A H 0.8772 0.5317 0.5609 0.039 Uiso 1 1 calc R
H25B H 0.8083 0.5724 0.6096 0.039 Uiso 1 1 calc R
C26 C 0.8948(3) 0.5785(4) 0.4270(2) 0.0351(12) Uani 1 1 d .
C27 C 0.7378(3) 0.7133(3) 0.5363(2) 0.0279(10) Uani 1 1 d .
H27A H 0.7234 0.7563 0.4979 0.033 Uiso 1 1 calc R
H27B H 0.7656 0.7527 0.5724 0.033 Uiso 1 1 calc R
O1 O 0.5467(2) 0.1351(3) 0.36531(17) 0.0363(8) Uani 1 1 d .
O2 O 0.5644(3) -0.0249(3) 0.3767(2) 0.0566(11) Uani 1 1 d .
O3 O 0.2914(2) 0.5800(4) 0.1396(2) 0.0584(12) Uani 1 1 d .
O4 O 0.2997(2) 0.5369(3) 0.24923(17) 0.0380(9) Uani 1 1 d .
O5 O 0.9653(2) 0.5870(3) 0.3997(2) 0.0540(11) Uani 1 1 d .
O6 O 0.8476(2) 0.5025(3) 0.42258(18) 0.0373(8) Uani 1 1 d .
O11 O 0.6438(2) 0.3670(3) 0.62412(16) 0.0331(8) Uani 1 1 d .
O12 O 0.57162(18) 0.3667(2) 0.50459(15) 0.0255(7) Uani 1 1 d .
O13 O 0.73225(19) 0.3987(2) 0.52158(17) 0.0311(7) Uani 1 1 d .
O21 O 0.5919(2) 0.3548(3) 0.35091(16) 0.0334(8) Uani 1 1 d .
O22 O 0.6701(2) 0.5158(3) 0.37498(16) 0.0332(8) Uani 1 1 d .
O23 O 0.50834(18) 0.4998(2) 0.39359(15) 0.0260(7) Uani 1 1 d .
O31 O 0.5745(2) 0.7425(3) 0.56790(17) 0.0329(8) Uani 1 1 d .
O32 O 0.6594(2) 0.6147(3) 0.63715(16) 0.0319(8) Uani 1 1 d .
O33 O 0.61627(18) 0.5794(2) 0.51331(15) 0.0252(7) Uani 1 1 d .
O1W O 0.3658(3) 0.0734(5) 0.2317(3) 0.092(2) Uani 1 1 d .
O2W O 0.4205(4) -0.1219(4) 0.2982(3) 0.0837(16) Uani 1 1 d .
O3W O 0.5479(3) 0.0233(4) 0.2294(2) 0.0627(13) Uani 1 1 d .
O4W O 0.3799(2) 0.0695(3) 0.3765(2) 0.0532(11) Uani 1 1 d .
O5W O 0.2714(4) -0.2052(4) 0.2474(3) 0.0909(18) Uani 1 1 d .
O6W O 0.6398(4) -0.1534(5) 0.1741(3) 0.0938(18) Uani 1 1 d .
O7W O 0.7858(4) -0.2157(5) 0.2448(3) 0.0841(16) Uani 1 1 d .
O8W O 0.7826(3) -0.4224(5) 0.2607(3) 0.0821(16) Uani 1 1 d .
O9W O 0.3735(2) 0.1641(3) 0.1076(2) 0.0545(11) Uani 1 1 d .
O10W O 0.5289(6) -0.2667(5) 0.3525(6) 0.176(5) Uani 1 1 d .
O11W O 0.6915(5) -0.1914(6) 0.3640(3) 0.115(2) Uani 1 1 d .

loop_
_atom_site_aniso_label
_atom_site_aniso_U_11
_atom_site_aniso_U_22
_atom_site_aniso_U_33
_atom_site_aniso_U_23
_atom_site_aniso_U_13
_atom_site_aniso_U_12
Zn1 0.0161(2) 0.0335(3) 0.0274(3) -0.0045(2) -0.0003(2) -0.0009(2)
Zn2 0.0193(3) 0.0393(3) 0.0218(3) -0.0052(2) 0.0006(2) 0.0023(2)
Zn3 0.0141(3) 0.0306(4) 0.0207(3) -0.0044(3) -0.0001(3) 0.0011(3)
Zn4 0.0192(3) 0.0328(3) 0.0281(3) -0.0056(2) -0.0011(2) 0.0034(2)
Zn5 0.0354(4) 0.0853(6) 0.0357(4) -0.0042(3) 0.0032(3) -0.0119(4)
P1 0.0187(5) 0.0288(6) 0.0239(6) -0.0040(5) -0.0029(4) 0.0021(5)
P2 0.0150(5) 0.0391(7) 0.0201(6) -0.0019(5) -0.0003(4) 0.0032(5)
P3 0.0149(5) 0.0322(7) 0.0262(6) -0.0073(5) 0.0012(4) -0.0012(5)
N1 0.0235(19) 0.029(2) 0.0250(19) -0.0030(16) -0.0025(15) 0.0030(16)
N2 0.0191(18) 0.030(2) 0.0207(18) 0.0015(15) -0.0015(14) 0.0000(15)
N3 0.0160(17) 0.030(2) 0.030(2) -0.0007(16) 0.0031(15) -0.0024(16)
C1 0.053(3) 0.033(3) 0.050(3) -0.002(3) -0.007(3) 0.011(3)
C2 0.037(3) 0.040(3) 0.041(3) -0.014(2) 0.006(2) -0.003(2)
C3 0.035(3) 0.034(3) 0.034(3) -0.003(2) 0.000(2) 0.000(2)
C4 0.026(2) 0.042(3) 0.033(3) -0.001(2) 0.007(2) 0.003(2)
C5 0.030(2) 0.033(3) 0.025(2) -0.001(2) -0.0010(19) 0.006(2)
C6 0.049(4) 0.056(4) 0.064(4) -0.001(3) 0.006(3) 0.024(3)
C7 0.031(3) 0.058(4) 0.057(4) -0.002(3) 0.003(3) 0.011(3)
C11 0.030(3) 0.040(3) 0.036(3) 0.005(2) 0.000(2) 0.004(2)
C12 0.036(3) 0.071(4) 0.025(3) 0.014(3) 0.005(2) 0.010(3)
C13 0.049(3) 0.051(4) 0.042(3) -0.014(3) 0.004(3) -0.005(3)
C14 0.036(3) 0.038(3) 0.033(3) -0.004(2) 0.001(2) -0.004(2)
C15 0.028(3) 0.045(3) 0.032(3) 0.000(2) -0.003(2) 0.010(2)
C16 0.020(2) 0.040(3) 0.026(2) 0.002(2) 0.0011(18) -0.003(2)
C17 0.049(4) 0.077(5) 0.029(3) -0.006(3) 0.001(2) 0.002(3)
C21 0.026(3) 0.058(4) 0.058(4) -0.002(3) 0.000(2) -0.012(3)
C22 0.035(3) 0.044(3) 0.048(3) -0.006(3) 0.013(2) -0.010(2)
C23 0.032(3) 0.063(4) 0.036(3) -0.005(3) -0.009(2) -0.004(3)
C24 0.024(2) 0.038(3) 0.034(3) 0.002(2) 0.004(2) -0.004(2)
C25 0.022(2) 0.043(3) 0.033(3) 0.003(2) -0.001(2) 0.001(2)
C26 0.023(2) 0.052(3) 0.030(3) -0.004(2) 0.001(2) -0.001(2)
C27 0.022(2) 0.029(3) 0.033(3) -0.003(2) 0.0047(19) -0.0008(19)
O1 0.0282(18) 0.043(2) 0.0368(19) -0.0122(16) -0.0053(15) 0.0087(16)
O2 0.071(3) 0.043(2) 0.054(3) -0.015(2) -0.014(2) -0.004(2)
O3 0.034(2) 0.100(4) 0.041(2) 0.019(2) -0.0054(17) 0.013(2)
O4 0.0233(17) 0.065(3) 0.0252(17) -0.0065(17) -0.0026(14) 0.0097(17)
O5 0.0272(19) 0.082(3) 0.054(2) -0.024(2) 0.0185(18) -0.013(2)
O6 0.0219(17) 0.047(2) 0.044(2) -0.0120(17) 0.0060(15) -0.0021(16)
O11 0.0370(19) 0.0365(19) 0.0252(17) -0.0058(14) -0.0032(14) 0.0079(15)
O12 0.0176(15) 0.0319(18) 0.0266(16) -0.0071(13) -0.0042(12) 0.0031(13)
O13 0.0175(15) 0.0339(19) 0.0418(19) 0.0008(15) 0.0012(14) 0.0008(14)
O21 0.0316(18) 0.039(2) 0.0295(18) -0.0023(15) 0.0046(14) 0.0046(15)
O22 0.0194(16) 0.054(2) 0.0264(17) -0.0031(15) -0.0001(13) -0.0027(15)
O23 0.0149(14) 0.0426(19) 0.0204(15) -0.0022(14) -0.0009(12) 0.0047(13)
O31 0.0183(15) 0.037(2) 0.043(2) -0.0102(16) 0.0022(14) -0.0009(14)
O32 0.0255(17) 0.043(2) 0.0270(17) -0.0042(15) -0.0003(13) -0.0065(15)
O33 0.0134(14) 0.0346(18) 0.0277(16) -0.0062(14) 0.0002(12) -0.0009(13)
O1W 0.033(2) 0.182(6) 0.061(3) 0.032(4) -0.006(2) -0.012(3)
O2W 0.086(4) 0.087(4) 0.078(4) -0.015(3) 0.000(3) -0.027(3)
O3W 0.041(2) 0.107(4) 0.041(2) -0.002(2) 0.0094(19) -0.004(2)
O4W 0.035(2) 0.070(3) 0.055(3) -0.019(2) 0.0094(18) -0.009(2)
O5W 0.075(4) 0.073(4) 0.122(5) 0.000(3) -0.010(3) -0.009(3)
O6W 0.092(4) 0.099(5) 0.091(4) 0.018(4) 0.006(3) 0.016(4)
O7W 0.083(4) 0.101(4) 0.071(3) 0.008(3) 0.022(3) -0.003(3)
O8W 0.053(3) 0.111(5) 0.083(4) 0.024(3) 0.007(3) 0.009(3)
O9W 0.031(2) 0.063(3) 0.069(3) -0.011(2) -0.0035(19) -0.0008(19)
O10W 0.135(7) 0.063(4) 0.340(14) 0.026(6) 0.108(8) 0.010(4)
O11W 0.137(6) 0.117(6) 0.091(5) -0.007(4) -0.001(4) 0.011(5)

loop_
_atom_type_symbol
_atom_type_description
_atom_type_scat_dispersion_real
_atom_type_scat_dispersion_imag
_atom_type_scat_source
C C 0.0033 0.0016 'International Tables Vol C Tables 4.2.6.8 and 6.1.1.4'
H H 0.0000 0.0000 'International Tables Vol C Tables 4.2.6.8 and 6.1.1.4'
O O 0.0106 0.0060 'International Tables Vol C Tables 4.2.6.8 and 6.1.1.4'
P P 0.1023 0.0942 'International Tables Vol C Tables 4.2.6.8 and 6.1.1.4'
Zn Zn 0.2839 1.4301 'International Tables Vol C Tables 4.2.6.8 and 6.1.1.4'
N N 0.0061 0.0033 'International Tables Vol C Tables 4.2.6.8 and 6.1.1.4'

loop_
_geom_angle_atom_site_label_1
_geom_angle_atom_site_label_2
_geom_angle_atom_site_label_3
_geom_angle
_geom_angle_site_symmetry_1
_geom_angle_site_symmetry_3
O22 Zn1 O13 119.69(15) . .
O22 Zn1 O6 90.36(14) . .
O13 Zn1 O6 97.76(14) . .
O22 Zn1 N3 129.20(15) . .
O13 Zn1 N3 111.00(14) . .
O6 Zn1 N3 79.39(14) . .
O22 Zn1 O33 93.35(12) . .
O13 Zn1 O33 94.57(13) . .
O6 Zn1 O33 163.24(13) . .
N3 Zn1 O33 85.63(13) . .
O11 Zn2 O32 119.16(14) . .
O11 Zn2 O4 91.58(14) . 3_666
O32 Zn2 O4 98.62(15) . 3_666
O11 Zn2 N2 128.26(15) . 3_666
O32 Zn2 N2 112.55(14) . 3_666
O4 Zn2 N2 78.63(13) 3_666 3_666
O11 Zn2 O23 91.89(13) . 3_666
O32 Zn2 O23 95.15(13) . 3_666
O4 Zn2 O23 161.91(13) 3_666 3_666
N2 Zn2 O23 85.31(12) 3_666 3_666
O23 Zn3 O23 180.000(1) . 3_666
O23 Zn3 O33 88.31(12) . 3_666
O23 Zn3 O33 91.69(12) 3_666 3_666
O23 Zn3 O33 91.69(12) . .
O23 Zn3 O33 88.31(12) 3_666 .
O33 Zn3 O33 180.0(2) 3_666 .
O23 Zn3 O12 90.95(12) . 3_666
O23 Zn3 O12 89.05(12) 3_666 3_666
O33 Zn3 O12 89.27(12) 3_666 3_666
O33 Zn3 O12 90.73(12) . 3_666
O23 Zn3 O12 89.05(12) . .
O23 Zn3 O12 90.95(12) 3_666 .
O33 Zn3 O12 90.73(12) 3_666 .
O33 Zn3 O12 89.27(12) . .
O12 Zn3 O12 180.000(1) 3_666 .
O21 Zn4 O31 117.66(14) 3_666 .
O21 Zn4 O1 98.03(14) 3_666 3_666
O31 Zn4 O1 89.37(13) . 3_666
O21 Zn4 O12 96.65(13) 3_666 3_666
O31 Zn4 O12 94.54(13) . 3_666
O1 Zn4 O12 160.93(13) 3_666 3_666
O21 Zn4 N1 112.07(14) 3_666 3_666
O31 Zn4 N1 129.82(15) . 3_666
O1 Zn4 N1 77.36(14) 3_666 3_666
O12 Zn4 N1 85.88(13) 3_666 3_666
O2W Zn5 O3W 101.6(2) . .
O2W Zn5 O1W 96.9(3) . .
O3W Zn5 O1W 90.78(19) . .
O2W Zn5 O4W 98.4(2) . .
O3W Zn5 O4W 160.1(2) . .
O1W Zn5 O4W 87.1(2) . .
O2W Zn5 O2 87.4(2) . .
O3W Zn5 O2 87.56(18) . .
O1W Zn5 O2 175.7(2) . .
O4W Zn5 O2 93.15(17) . .
O2W Zn5 O1 142.62(19) . .
O3W Zn5 O1 87.78(16) . .
O1W Zn5 O1 119.4(2) . .
O4W Zn5 O1 76.12(14) . .
O2 Zn5 O1 56.61(13) . .
O11 P1 O13 112.9(2) . .
O11 P1 O12 113.36(18) . .
O13 P1 O12 111.48(18) . .
O11 P1 C5 106.4(2) . .
O13 P1 C5 107.8(2) . .
O12 P1 C5 104.3(2) . .
O21 P2 O22 112.7(2) . .
O21 P2 O23 111.22(19) . .
O22 P2 O23 113.92(19) . .
O21 P2 C16 109.0(2) . .
O22 P2 C16 105.4(2) . .
O23 P2 C16 103.91(19) . .
O32 P3 O31 112.30(19) . .
O32 P3 O33 112.00(19) . .
O31 P3 O33 113.46(18) . .
O32 P3 C27 109.0(2) . .
O31 P3 C27 105.6(2) . .
O33 P3 C27 103.81(19) . .
C3 N1 C5 112.5(4) . .
C3 N1 C4 109.6(4) . .
C5 N1 C4 111.6(4) . .
C3 N1 Zn4 107.8(3) . 3_666
C5 N1 Zn4 110.5(3) . 3_666
C4 N1 Zn4 104.4(3) . 3_666
C16 N2 C11 112.2(4) . .
C16 N2 C14 111.0(4) . .
C11 N2 C14 109.7(4) . .
C16 N2 Zn2 110.8(3) . 3_666
C11 N2 Zn2 106.2(3) . 3_666
C14 N2 Zn2 106.8(3) . 3_666
C24 N3 C27 113.1(4) . .
C24 N3 C25 109.3(3) . .
C27 N3 C25 111.5(4) . .
C24 N3 Zn1 105.0(3) . .
C27 N3 Zn1 110.1(3) . .
C25 N3 Zn1 107.6(3) . .
C6 C1 C3 113.0(5) . .
O2 C2 O1 121.5(5) . .
O2 C2 C3 119.2(5) . .
O1 C2 C3 119.1(5) . .
N1 C3 C2 108.4(4) . .
N1 C3 C1 113.5(4) . .
C2 C3 C1 114.3(4) . .
N1 C4 C7 115.5(4) . .
N1 C5 P1 110.4(3) . .
C1 C6 C7 109.9(5) . .
C4 C7 C6 110.4(5) . .
N2 C11 C12 113.9(4) . .
N2 C11 C15 108.1(4) . .
C12 C11 C15 113.1(4) . .
C17 C12 C11 111.7(5) . .
C14 C13 C17 109.6(5) . .
N2 C14 C13 113.9(4) . .
O3 C15 O4 124.4(5) . .
O3 C15 C11 118.8(5) . .
O4 C15 C11 116.8(4) . .
N2 C16 P2 110.5(3) . .
C12 C17 C13 110.9(5) . .
C23 C21 C22 109.9(4) . .
C24 C22 C21 111.6(5) . .
C21 C23 C25 109.8(4) . .
N3 C24 C22 113.7(4) . .
N3 C24 C26 108.7(4) . .
C22 C24 C26 114.2(4) . .
N3 C25 C23 113.8(4) . .
O5 C26 O6 124.3(5) . .
O5 C26 C24 118.0(5) . .
O6 C26 C24 117.5(4) . .
N3 C27 P3 110.3(3) . .
C2 O1 Zn4 114.3(3) . 3_666
C2 O1 Zn5 86.9(3) . .
Zn4 O1 Zn5 146.41(16) 3_666 .
C2 O2 Zn5 93.8(4) . .
C15 O3 O4W 124.5(4) . 2
C15 O4 Zn2 115.2(3) . 3_666
C26 O5 O3W 110.4(3) . 2_655
C26 O5 O9W 152.4(4) . 2_655
O3W O5 O9W 95.84(17) 2_655 2_655
C26 O6 Zn1 114.2(3) . .
P1 O11 Zn2 129.2(2) . .
P1 O12 Zn4 114.31(17) . 3_666
P1 O12 Zn3 126.37(18) . .
Zn4 O12 Zn3 116.93(13) 3_666 .
P1 O13 Zn1 125.38(19) . .
P2 O21 Zn4 124.13(19) . 3_666
P2 O22 Zn1 128.4(2) . .
P2 O23 Zn3 127.31(17) . .
P2 O23 Zn2 113.02(16) . 3_666
Zn3 O23 Zn2 117.66(13) . 3_666
P3 O31 Zn4 127.9(2) . .
P3 O32 Zn2 124.39(19) . .
P3 O33 Zn3 128.19(17) . .
P3 O33 Zn1 113.05(16) . .
Zn3 O33 Zn1 116.67(14) . .
Zn5 O1W O9W 133.3(2) . .
Zn5 O1W O4W 46.62(13) . .
O9W O1W O4W 153.5(3) . .
Zn5 O1W O3W 44.22(13) . .
O9W O1W O3W 90.34(18) . .
O4W O1W O3W 89.11(17) . .
Zn5 O1W O2W 41.21(16) . .
O9W O1W O2W 138.3(3) . .
O4W O1W O2W 63.30(17) . .
O3W O1W O2W 63.53(19) . .
Zn5 O2W O5W 130.4(3) . .
Zn5 O2W O10W 120.0(3) . .
O5W O2W O10W 109.6(3) . .
Zn5 O2W O1W 41.93(16) . .
O5W O2W O1W 89.5(2) . .
O10W O2W O1W 158.7(3) . .
Zn5 O2W O4W 41.28(13) . .
O5W O2W O4W 109.9(2) . .
O10W O2W O4W 122.6(3) . .
O1W O2W O4W 54.95(17) . .
Zn5 O2W O3W 39.23(14) . .
O5W O2W O3W 130.1(3) . .
O10W O2W O3W 103.2(2) . .
O1W O2W O3W 55.95(16) . .
O4W O2W O3W 80.51(18) . .
Zn5 O3W O1W 45.00(13) . .
Zn5 O3W O6W 126.2(3) . .
O1W O3W O6W 131.9(3) . .
Zn5 O3W O2W 39.21(14) . .
O1W O3W O2W 60.52(19) . .
O6W O3W O2W 88.5(2) . .
Zn5 O4W O1W 46.33(14) . .
Zn5 O4W O2W 40.34(13) . .
O1W O4W O2W 61.7(2) . .
O7W O6W O3W 117.2(3) . .
O6W O7W O8W 110.2(3) . .
O6W O7W O11W 86.3(2) . .
O8W O7W O11W 90.7(2) . .
O11W O10W O2W 108.0(3) . .
O10W O11W O7W 113.6(4) . .

loop_
_geom_bond_atom_site_label_1
_geom_bond_atom_site_label_2
_geom_bond_distance
_geom_bond_site_symmetry_2
Zn1 O22 1.952(3) .
Zn1 O13 1.958(3) .
Zn1 O6 2.085(3) .
Zn1 N3 2.118(4) .
Zn1 O33 2.170(3) .
Zn2 O11 1.953(3) .
Zn2 O32 1.960(3) .
Zn2 O4 2.091(3) 3_666
Zn2 N2 2.120(4) 3_666
Zn2 O23 2.182(3) 3_666
Zn3 O23 2.096(3) .
Zn3 O23 2.096(3) 3_666
Zn3 O33 2.103(3) 3_666
Zn3 O33 2.103(3) .
Zn3 O12 2.119(3) 3_666
Zn3 O12 2.119(3) .
Zn4 O21 1.964(3) 3_666
Zn4 O31 1.969(3) .
Zn4 O1 2.108(3) 3_666
Zn4 O12 2.116(3) 3_666
Zn4 N1 2.141(4) 3_666
Zn5 O2W 2.025(6) .
Zn5 O3W 2.026(4) .
Zn5 O1W 2.054(5) .
Zn5 O4W 2.064(4) .
Zn5 O2 2.244(4) .
Zn5 O1 2.380(3) .
P1 O11 1.507(3) .
P1 O13 1.523(3) .
P1 O12 1.540(3) .
P1 C5 1.813(5) .
P2 O21 1.518(4) .
P2 O22 1.519(3) .
P2 O23 1.534(3) .
P2 C16 1.815(5) .
P3 O32 1.523(3) .
P3 O31 1.523(3) .
P3 O33 1.531(3) .
P3 C27 1.813(5) .
N1 C3 1.484(6) .
N1 C5 1.487(6) .
N1 C4 1.509(6) .
N1 Zn4 2.141(4) 3_666
N2 C16 1.485(6) .
N2 C11 1.489(6) .
N2 C14 1.499(6) .
N2 Zn2 2.120(4) 3_666
N3 C24 1.481(6) .
N3 C27 1.492(6) .
N3 C25 1.504(6) .
C1 C6 1.508(9) .
C1 C3 1.534(7) .
C2 O2 1.246(7) .
C2 O1 1.272(7) .
C2 C3 1.525(7) .
C4 C7 1.509(7) .
C6 C7 1.518(9) .
C11 C12 1.523(7) .
C11 C15 1.543(7) .
C12 C17 1.503(9) .
C13 C14 1.517(7) .
C13 C17 1.521(8) .
C15 O3 1.235(6) .
C15 O4 1.279(6) .
C21 C23 1.521(8) .
C21 C22 1.524(8) .
C22 C24 1.518(7) .
C23 C25 1.522(7) .
C24 C26 1.545(7) .
C26 O5 1.245(6) .
C26 O6 1.263(6) .
O1 Zn4 2.108(3) 3_666
O3 O4W 2.661(5) 2
O4 Zn2 2.091(3) 3_666
O5 O3W 2.673(6) 2_655
O5 O9W 2.717(5) 2_655
O12 Zn4 2.116(3) 3_666
O21 Zn4 1.964(3) 3_666
O23 Zn2 2.182(3) 3_666
O1W O9W 2.734(7) .
O1W O4W 2.837(6) .
O1W O3W 2.905(6) .
O1W O2W 3.052(9) .
O2W O5W 2.715(8) .
O2W O10W 2.761(11) .
O2W O4W 3.096(7) .
O2W O3W 3.139(7) .
O3W O6W 3.015(8) .
O6W O7W 2.727(8) .
O7W O8W 2.818(9) .
O7W O11W 2.835(9) .
O10W O11W 2.717(11) .
